data_1555849
loop_
_publ_author_name
'Peng, Yu'
'Xiao, Jian'
'Xu, Xiao-Bo'
'Duan, Shu-Ming'
'Ren, Li'
'Shao, Yong-Liang'
'Wang, Ya-Wen'

_publ_section_title
;
 Stereospecific Synthesis of Tetrahydronaphtho[2,3-b]furans Enabled by a
 Nickel-Promoted Tandem Reductive Cyclization.
;
_journal_issue 19
_journal_name_full 'Organic letters'
_journal_page_first 5170
_journal_page_last 5173
_journal_paper_doi 10.1021/acs.orglett.6b02665
_journal_volume 18
_journal_year 2016
_chemical_formula_moiety 'C16 H22 O4'
_chemical_formula_sum 'C16 H22 O4'
_chemical_formula_weight 278.33
_space_group_crystal_system monoclinic
_space_group_IT_number 14
_space_group_name_Hall '-P 2ybc'
_space_group_name_H-M_alt 'P 1 21/c 1'
_atom_sites_solution_hydrogens geom
_atom_sites_solution_primary direct
_audit_creation_date 2016-09-17
_audit_creation_method
;
Olex2 1.2
(compiled 2016.09.09 svn.r3337 for OlexSys, GUI svn.r5227)
;
_cell_angle_alpha 90
_cell_angle_beta 100.350(9)
_cell_angle_gamma 90
_cell_formula_units_Z 4
_cell_length_a 25.983(2)
_cell_length_b 5.7576(5)
_cell_length_c 10.4224(11)
_cell_measurement_reflns_used 993
_cell_measurement_temperature 293(2)
_cell_measurement_theta_max 23.1260
_cell_measurement_theta_min 3.6220
_cell_volume 1533.8(2)
_computing_cell_refinement
;
CrysAlisPro, Agilent Technologies,
Version 1.171.36.24 (release 03-12-2012 CrysAlis171 .NET)
(compiled Dec  3 2012,18:21:49)
;
_computing_data_collection
;
CrysAlisPro, Agilent Technologies,
Version 1.171.36.24 (release 03-12-2012 CrysAlis171 .NET)
(compiled Dec  3 2012,18:21:49)
;
_computing_data_reduction
;
CrysAlisPro, Agilent Technologies,
Version 1.171.36.24 (release 03-12-2012 CrysAlis171 .NET)
(compiled Dec  3 2012,18:21:49)
;
_computing_molecular_graphics 'Olex2 (Dolomanov et al., 2009)'
_computing_publication_material 'Olex2 (Dolomanov et al., 2009)'
_computing_structure_refinement 'ShelXL (Sheldrick, 2015)'
_computing_structure_solution 'ShelXS (Sheldrick, 2008)'
_diffrn_ambient_temperature 293(2)
_diffrn_detector_area_resol_mean 16.0733
_diffrn_measured_fraction_theta_full 0.996
_diffrn_measured_fraction_theta_max 0.996
_diffrn_measurement_details
;
#__ type_ start__ end____ width___ exp.time_
  1 omega  -56.00  -20.00   1.5000   30.0000
omega____ theta____ kappa____ phi______ frames
    -      -19.3700  -57.0000  -60.0000 24

#__ type_ start__ end____ width___ exp.time_
  2 omega    5.00   92.00   1.5000   30.0000
omega____ theta____ kappa____ phi______ frames
    -       22.6512   77.0000 -180.0000 58

#__ type_ start__ end____ width___ exp.time_
  3 omega  -46.00   57.50   1.5000   30.0000
omega____ theta____ kappa____ phi______ frames
    -       22.6512  -77.0000   60.0000 69
;
_diffrn_measurement_device_type 'SuperNova, Dual, Cu at zero, Eos'
_diffrn_measurement_method '\w scans'
_diffrn_orient_matrix_UB_11 0.0117686000
_diffrn_orient_matrix_UB_12 -0.0887385000
_diffrn_orient_matrix_UB_13 -0.0320479000
_diffrn_orient_matrix_UB_21 0.0246799000
_diffrn_orient_matrix_UB_22 0.0267062000
_diffrn_orient_matrix_UB_23 0.0384454000
_diffrn_orient_matrix_UB_31 -0.0047350000
_diffrn_orient_matrix_UB_32 -0.0811042000
_diffrn_orient_matrix_UB_33 0.0478002000
_diffrn_radiation_monochromator mirror
_diffrn_radiation_type MoK\a
_diffrn_radiation_wavelength 0.71073
_diffrn_reflns_av_R_equivalents 0.0338
_diffrn_reflns_av_unetI/netI 0.0664
_diffrn_reflns_Laue_measured_fraction_full 0.996
_diffrn_reflns_Laue_measured_fraction_max 0.996
_diffrn_reflns_limit_h_max 32
_diffrn_reflns_limit_h_min -16
_diffrn_reflns_limit_k_max 7
_diffrn_reflns_limit_k_min -6
_diffrn_reflns_limit_l_max 12
_diffrn_reflns_limit_l_min -13
_diffrn_reflns_number 5615
_diffrn_reflns_point_group_measured_fraction_full 0.996
_diffrn_reflns_point_group_measured_fraction_max 0.996
_diffrn_reflns_theta_full 25.500
_diffrn_reflns_theta_max 26.372
_diffrn_reflns_theta_min 3.188
_diffrn_source 'SuperNova (Mo) X-ray Source'
_exptl_absorpt_coefficient_mu 0.085
_exptl_absorpt_correction_T_max 0.979
_exptl_absorpt_correction_T_min 0.974
_exptl_absorpt_correction_type multi-scan
_exptl_absorpt_process_details
;
CrysAlisPro, Agilent Technologies,
Version 1.171.36.24 (release 03-12-2012 CrysAlis171 .NET)
(compiled Dec  3 2012,18:21:49)
Empirical absorption correction using spherical harmonics,
 implemented in SCALE3 ABSPACK scaling algorithm.
;
_exptl_crystal_colour 'clear light colourless'
_exptl_crystal_colour_lustre clear
_exptl_crystal_colour_modifier light
_exptl_crystal_colour_primary colourless
_exptl_crystal_density_diffrn 1.205
_exptl_crystal_density_method 'not measured'
_exptl_crystal_description block
_exptl_crystal_F_000 600
_exptl_crystal_size_max 0.31
_exptl_crystal_size_mid 0.27
_exptl_crystal_size_min 0.25
_refine_diff_density_max 0.244
_refine_diff_density_min -0.187
_refine_diff_density_rms 0.042
_refine_ls_extinction_method none
_refine_ls_goodness_of_fit_ref 1.035
_refine_ls_hydrogen_treatment constr
_refine_ls_matrix_type full
_refine_ls_number_parameters 212
_refine_ls_number_reflns 3121
_refine_ls_number_restraints 26
_refine_ls_restrained_S_all 1.040
_refine_ls_R_factor_all 0.1725
_refine_ls_R_factor_gt 0.0845
_refine_ls_shift/su_max 0.000
_refine_ls_shift/su_mean 0.000
_refine_ls_structure_factor_coef Fsqd
_refine_ls_weighting_details 'w=1/[\s^2^(Fo^2^)+(0.1100P)^2^+0.4413P] where P=(Fo^2^+2Fc^2^)/3'
_refine_ls_weighting_scheme calc
_refine_ls_wR_factor_gt 0.2153
_refine_ls_wR_factor_ref 0.2818
_reflns_Friedel_coverage 0.000
_reflns_number_gt 1366
_reflns_number_total 3121
_reflns_threshold_expression 'I > 2\s(I)'
_cod_data_source_file ol6b02665_si_003.cif
_cod_data_source_block 0403
_cod_database_code 1555849
_shelx_space_group_comment
;
The symmetry employed for this shelxl refinement is uniquely defined
by the following loop, which should always be used as a source of
symmetry information in preference to the above space-group names.
They are only intended as comments.
;
_reflns_odcompleteness_completeness 99.68
_reflns_odcompleteness_iscentric 1
_reflns_odcompleteness_theta 26.32
_olex2_refinement_description
;
1. Fixed Uiso
 At 1.2 times of:
  All C(H) groups, All C(H,H) groups
 At 1.5 times of:
  All C(H,H,H) groups
2. Restrained distances
 C12-O4'
 1.2 with sigma of 0.01
 O4'-C13'
 1.3 with sigma of 0.02
3. Uiso/Uaniso restraints and constraints
Uanis(C14) \\sim Ueq, Uanis(C14') \\sim Ueq: with sigma of 0.01 and sigma for
terminal atoms of 0.02
Uanis(O4') \\sim Ueq, Uanis(C13') \\sim Ueq: with sigma of 0.01 and sigma for
terminal atoms of 0.02
4. Others
 Fixed Sof: H12(0.9) H12A(0.1) O4(0.9) C13(0.85) H13A(0.85) H13B(0.85)
 C14(0.75) H14A(0.75) H14B(0.75) H14C(0.75) O4'(0.1) C13'(0.15) H13C(0.15)
 H13D(0.15) C14'(0.25) H14D(0.25) H14E(0.25) H14F(0.25)
5.a Ternary CH refined with riding coordinates:
 C8(H8), C9(H9), C12(H12), C12(H12A)
5.b Secondary CH2 refined with riding coordinates:
 C7(H7A,H7B), C10(H10A,H10B), C11(H11A,H11B), C13(H13A,H13B), C13'(H13C,H13D)
5.c Aromatic/amide H refined with riding coordinates:
 C2(H2), C5(H5)
5.d Idealised Me refined as rotating group:
 C15(H15A,H15B,H15C), C16(H16A,H16B,H16C), C14(H14A,H14B,H14C), C14'(H14D,H14E,
 H14F)
;
_shelx_shelxl_version_number 2014/7
_olex2_submission_special_instructions 'No special instructions were received'

loop_
_space_group_symop_operation_xyz
'x, y, z'
'-x, y+1/2, -z+1/2'
'-x, -y, -z'
'x, -y-1/2, z-1/2'

loop_
_atom_site_label
_atom_site_type_symbol
_atom_site_fract_x
_atom_site_fract_y
_atom_site_fract_z
_atom_site_U_iso_or_equiv
_atom_site_adp_type
_atom_site_occupancy
_atom_site_site_symmetry_order
_atom_site_calc_flag
_atom_site_refinement_flags_posn
_atom_site_refinement_flags_adp
_atom_site_refinement_flags_occupancy
_atom_site_disorder_assembly
_atom_site_disorder_group
O1 O 0.90976(7) -0.1357(3) 0.82594(17) 0.0697(5) Uani 1 1 d . . . . .
O2 O 0.93664(7) 0.2140(3) 0.70154(17) 0.0680(5) Uani 1 1 d . . . . .
O3 O 0.67868(10) 0.1908(5) 0.2736(3) 0.1355(10) Uani 1 1 d . . . . .
C1 C 0.78527(9) -0.0429(4) 0.5964(2) 0.0610(7) Uani 1 1 d . . . . .
C2 C 0.82178(10) -0.1379(4) 0.6981(2) 0.0609(7) Uani 1 1 d . . . . .
H2 H 0.8120 -0.2636 0.7444 0.073 Uiso 1 1 calc R . . . .
C3 C 0.87154(10) -0.0508(4) 0.7312(2) 0.0574(7) Uani 1 1 d . . . . .
C4 C 0.88601(9) 0.1417(4) 0.6624(2) 0.0536(6) Uani 1 1 d . . . . .
C5 C 0.85003(9) 0.2360(4) 0.5637(2) 0.0598(7) Uani 1 1 d . . . . .
H5 H 0.8595 0.3641 0.5189 0.072 Uiso 1 1 calc R . . . .
C6 C 0.79966(9) 0.1461(4) 0.5282(2) 0.0586(7) Uani 1 1 d . . . . .
C7 C 0.76434(10) 0.2459(5) 0.4098(3) 0.0777(9) Uani 1 1 d . . . . .
H7A H 0.7638 0.4139 0.4164 0.093 Uiso 1 1 calc R . . . .
H7B H 0.7779 0.2054 0.3318 0.093 Uiso 1 1 calc R . . . .
C8 C 0.71128(13) 0.1560(6) 0.3997(4) 0.1154(14) Uani 1 1 d . . . . .
H8 H 0.6950 0.2439 0.4624 0.139 Uiso 1 1 calc R . . . .
C9 C 0.70614(14) -0.0837(6) 0.4300(4) 0.1127(13) Uani 1 1 d . . . . .
H9 H 0.7259 -0.1688 0.3733 0.135 Uiso 1 1 calc R . . . .
C10 C 0.73068(11) -0.1468(5) 0.5659(3) 0.0792(9) Uani 1 1 d . . . . .
H10A H 0.7327 -0.3144 0.5748 0.095 Uiso 1 1 calc R . . . .
H10B H 0.7096 -0.0876 0.6266 0.095 Uiso 1 1 calc R . . . .
C11 C 0.64877(14) -0.1403(6) 0.3795(4) 0.1242(15) Uani 1 1 d . . . . .
H11A H 0.6274 -0.1099 0.4448 0.149 Uiso 1 1 calc R . . . .
H11B H 0.6442 -0.3007 0.3511 0.149 Uiso 1 1 calc R . . . .
C12 C 0.63609(14) 0.0308(8) 0.2627(4) 0.1305(16) Uani 1 1 d D . . . .
H12 H 0.6325 -0.0545 0.1802 0.157 Uiso 0.9 1 calc R . P A 1
H12A H 0.6130 0.1321 0.3024 0.157 Uiso 0.1 1 calc R . P B 2
C15 C 0.95440(11) 0.3977(5) 0.6283(3) 0.0815(9) Uani 1 1 d . . . . .
H15A H 0.9501 0.3533 0.5382 0.122 Uiso 1 1 calc GR . . . .
H15B H 0.9907 0.4279 0.6613 0.122 Uiso 1 1 calc GR . . . .
H15C H 0.9343 0.5353 0.6361 0.122 Uiso 1 1 calc GR . . . .
C16 C 0.89769(12) -0.3346(4) 0.8963(3) 0.0773(9) Uani 1 1 d . . . . .
H16A H 0.8876 -0.4605 0.8367 0.116 Uiso 1 1 calc GR . . . .
H16B H 0.8694 -0.2985 0.9409 0.116 Uiso 1 1 calc GR . . . .
H16C H 0.9279 -0.3788 0.9588 0.116 Uiso 1 1 calc GR . . . .
O4 O 0.59274(12) 0.1389(7) 0.2697(4) 0.1646(15) Uani 0.9 1 d . . P C 1
C13 C 0.5737(2) 0.2800(12) 0.1528(8) 0.206(3) Uani 0.85 1 d . . P C 1
H13A H 0.6003 0.3910 0.1392 0.248 Uiso 0.85 1 calc R . P C 1
H13B H 0.5660 0.1810 0.0765 0.248 Uiso 0.85 1 calc R . P C 1
C14 C 0.5279(4) 0.399(2) 0.1722(11) 0.327(6) Uani 0.75 1 d . U P C 1
H14A H 0.5196 0.5184 0.1077 0.490 Uiso 0.75 1 calc GR . P C 1
H14B H 0.5336 0.4669 0.2577 0.490 Uiso 0.75 1 calc GR . P C 1
H14C H 0.4993 0.2908 0.1644 0.490 Uiso 0.75 1 calc GR . P C 1
O4' O 0.6046(5) -0.019(3) 0.1691(10) 0.125(6) Uani 0.1 1 d D U P C 2
C13' C 0.5900(12) 0.132(4) 0.0764(19) 0.150(6) Uani 0.15 1 d D U P C 2
H13C H 0.6036 0.0905 -0.0013 0.181 Uiso 0.15 1 calc R . P C 2
H13D H 0.6029 0.2859 0.1042 0.181 Uiso 0.15 1 calc R . P C 2
C14' C 0.5278(11) 0.129(5) 0.048(3) 0.260(11) Uani 0.25 1 d . U P C 2
H14D H 0.5157 -0.0245 0.0226 0.390 Uiso 0.25 1 calc GR . P C 2
H14E H 0.5151 0.2360 -0.0215 0.390 Uiso 0.25 1 calc GR . P C 2
H14F H 0.5150 0.1744 0.1250 0.390 Uiso 0.25 1 calc GR . P C 2

loop_
_atom_site_aniso_label
_atom_site_aniso_U_11
_atom_site_aniso_U_22
_atom_site_aniso_U_33
_atom_site_aniso_U_23
_atom_site_aniso_U_13
_atom_site_aniso_U_12
O1 0.0848(11) 0.0634(10) 0.0602(10) 0.0131(9) 0.0112(9) -0.0028(9)
O2 0.0731(10) 0.0593(9) 0.0701(11) 0.0100(9) 0.0093(9) -0.0094(8)
O3 0.0975(16) 0.153(2) 0.139(2) 0.0445(17) -0.0249(16) -0.0175(16)
C1 0.0672(14) 0.0563(14) 0.0636(15) -0.0080(12) 0.0232(11) -0.0032(12)
C2 0.0813(15) 0.0537(13) 0.0528(13) 0.0027(11) 0.0256(11) -0.0106(12)
C3 0.0809(15) 0.0484(13) 0.0473(12) -0.0021(11) 0.0232(11) 0.0021(12)
C4 0.0652(14) 0.0420(12) 0.0557(13) -0.0051(11) 0.0166(11) -0.0007(11)
C5 0.0722(15) 0.0445(12) 0.0660(15) 0.0001(11) 0.0208(12) -0.0009(11)
C6 0.0659(14) 0.0513(13) 0.0623(15) 0.0006(11) 0.0209(11) 0.0022(12)
C7 0.0776(18) 0.0652(16) 0.089(2) 0.0088(15) 0.0108(16) -0.0037(14)
C8 0.085(2) 0.114(3) 0.134(3) 0.038(2) -0.017(2) -0.006(2)
C9 0.100(2) 0.103(2) 0.120(3) 0.020(2) -0.019(2) -0.0281(19)
C10 0.0743(17) 0.0805(18) 0.084(2) 0.0041(16) 0.0172(15) -0.0122(15)
C11 0.094(2) 0.126(3) 0.140(4) 0.012(3) -0.014(2) -0.023(2)
C12 0.092(2) 0.146(3) 0.145(4) 0.015(3) -0.003(3) -0.007(3)
C15 0.0779(17) 0.0741(17) 0.093(2) 0.0148(16) 0.0166(15) -0.0170(14)
C16 0.106(2) 0.0627(15) 0.0642(16) 0.0171(13) 0.0195(15) 0.0017(15)
O4 0.0885(19) 0.205(3) 0.193(3) 0.034(3) 0.005(2) 0.012(2)
C13 0.113(4) 0.249(7) 0.247(7) 0.082(6) 0.005(5) 0.050(4)
C14 0.269(10) 0.359(11) 0.340(12) 0.081(9) 0.023(9) 0.100(8)
O4' 0.123(8) 0.127(8) 0.123(8) -0.001(7) 0.019(6) 0.005(7)
C13' 0.153(9) 0.150(9) 0.151(9) 0.002(7) 0.033(7) 0.002(7)
C14' 0.251(16) 0.259(16) 0.257(16) 0.012(13) 0.010(12) -0.017(12)

loop_
_atom_type_symbol
_atom_type_description
_atom_type_scat_dispersion_real
_atom_type_scat_dispersion_imag
_atom_type_scat_source
C C 0.0033 0.0016 'International Tables Vol C Tables 4.2.6.8 and 6.1.1.4'
H H 0.0000 0.0000 'International Tables Vol C Tables 4.2.6.8 and 6.1.1.4'
O O 0.0106 0.0060 'International Tables Vol C Tables 4.2.6.8 and 6.1.1.4'

loop_
_geom_angle_atom_site_label_1
_geom_angle_atom_site_label_2
_geom_angle_atom_site_label_3
_geom_angle
C3 O1 C16 117.6(2)
C4 O2 C15 116.79(19)
C12 O3 C8 107.6(3)
C2 C1 C10 119.0(2)
C6 C1 C2 119.1(2)
C6 C1 C10 121.9(2)
C1 C2 H2 119.1
C3 C2 C1 121.8(2)
C3 C2 H2 119.1
O1 C3 C2 125.7(2)
O1 C3 C4 115.2(2)
C2 C3 C4 119.1(2)
O2 C4 C3 114.7(2)
O2 C4 C5 126.3(2)
C5 C4 C3 119.0(2)
C4 C5 H5 118.9
C4 C5 C6 122.2(2)
C6 C5 H5 118.9
C1 C6 C5 118.8(2)
C1 C6 C7 122.4(2)
C5 C6 C7 118.6(2)
C6 C7 H7A 109.5
C6 C7 H7B 109.5
H7A C7 H7B 108.1
C8 C7 C6 110.5(3)
C8 C7 H7A 109.5
C8 C7 H7B 109.5
O3 C8 C7 114.1(3)
O3 C8 H8 106.5
C7 C8 H8 106.5
C9 C8 O3 105.8(3)
C9 C8 C7 116.9(3)
C9 C8 H8 106.5
C8 C9 H9 105.7
C8 C9 C10 113.9(3)
C8 C9 C11 104.8(3)
C10 C9 H9 105.7
C10 C9 C11 120.1(3)
C11 C9 H9 105.7
C1 C10 H10A 109.9
C1 C10 H10B 109.9
C9 C10 C1 109.1(2)
C9 C10 H10A 109.9
C9 C10 H10B 109.9
H10A C10 H10B 108.3
C9 C11 H11A 111.6
C9 C11 H11B 111.6
C9 C11 C12 101.0(3)
H11A C11 H11B 109.4
C12 C11 H11A 111.6
C12 C11 H11B 111.6
O3 C12 C11 107.1(3)
O3 C12 H12 110.0
O3 C12 H12A 96.2
C11 C12 H12 110.0
C11 C12 H12A 96.2
O4 C12 O3 110.7(4)
O4 C12 C11 108.9(4)
O4 C12 H12 110.0
O4' C12 O3 129.0(8)
O4' C12 C11 120.4(8)
O4' C12 H12A 96.2
O2 C15 H15A 109.5
O2 C15 H15B 109.5
O2 C15 H15C 109.5
H15A C15 H15B 109.5
H15A C15 H15C 109.5
H15B C15 H15C 109.5
O1 C16 H16A 109.5
O1 C16 H16B 109.5
O1 C16 H16C 109.5
H16A C16 H16B 109.5
H16A C16 H16C 109.5
H16B C16 H16C 109.5
C12 O4 C13 112.5(4)
O4 C13 H13A 110.1
O4 C13 H13B 110.1
H13A C13 H13B 108.4
C14 C13 O4 108.2(7)
C14 C13 H13A 110.1
C14 C13 H13B 110.1
C13 C14 H14A 109.5
C13 C14 H14B 109.5
C13 C14 H14C 109.5
H14A C14 H14B 109.5
H14A C14 H14C 109.5
H14B C14 H14C 109.5
C12 O4' C13' 120.5(16)
O4' C13' H13C 110.5
O4' C13' H13D 110.5
O4' C13' C14' 106(2)
H13C C13' H13D 108.7
C14' C13' H13C 110.5
C14' C13' H13D 110.5
C13' C14' H14D 109.5
C13' C14' H14E 109.5
C13' C14' H14F 109.5
H14D C14' H14E 109.5
H14D C14' H14F 109.5
H14E C14' H14F 109.5

loop_
_geom_bond_atom_site_label_1
_geom_bond_atom_site_label_2
_geom_bond_distance
O1 C3 1.359(3)
O1 C16 1.425(3)
O2 C4 1.370(3)
O2 C15 1.429(3)
O3 C8 1.444(4)
O3 C12 1.428(4)
C1 C2 1.400(3)
C1 C6 1.387(3)
C1 C10 1.520(3)
C2 H2 0.9300
C2 C3 1.372(3)
C3 C4 1.407(3)
C4 C5 1.372(3)
C5 H5 0.9300
C5 C6 1.394(3)
C6 C7 1.513(4)
C7 H7A 0.9700
C7 H7B 0.9700
C7 C8 1.459(4)
C8 H8 0.9800
C8 C9 1.427(5)
C9 H9 0.9800
C9 C10 1.490(4)
C9 C11 1.524(5)
C10 H10A 0.9700
C10 H10B 0.9700
C11 H11A 0.9700
C11 H11B 0.9700
C11 C12 1.554(5)
C12 H12 0.9800
C12 H12A 0.9800
C12 O4 1.300(5)
C12 O4' 1.191(8)
C15 H15A 0.9600
C15 H15B 0.9600
C15 H15C 0.9600
C16 H16A 0.9600
C16 H16B 0.9600
C16 H16C 0.9600
O4 C13 1.474(7)
C13 H13A 0.9700
C13 H13B 0.9700
C13 C14 1.420(12)
C14 H14A 0.9600
C14 H14B 0.9600
C14 H14C 0.9600
O4' C13' 1.308(16)
C13' H13C 0.9700
C13' H13D 0.9700
C13' C14' 1.59(4)
C14' H14D 0.9600
C14' H14E 0.9600
C14' H14F 0.9600

loop_
_geom_torsion_atom_site_label_1
_geom_torsion_atom_site_label_2
_geom_torsion_atom_site_label_3
_geom_torsion_atom_site_label_4
_geom_torsion
O1 C3 C4 O2 0.1(3)
O1 C3 C4 C5 179.0(2)
O2 C4 C5 C6 178.1(2)
O3 C8 C9 C10 -171.3(3)
O3 C8 C9 C11 -38.2(4)
O3 C12 O4 C13 70.7(5)
O3 C12 O4' C13' -31(2)
C1 C2 C3 O1 -178.2(2)
C1 C2 C3 C4 1.0(4)
C1 C6 C7 C8 13.8(4)
C2 C1 C6 C5 -0.3(4)
C2 C1 C6 C7 174.5(2)
C2 C1 C10 C9 -159.0(3)
C2 C3 C4 O2 -179.2(2)
C2 C3 C4 C5 -0.3(3)
C3 C4 C5 C6 -0.7(4)
C4 C5 C6 C1 1.0(4)
C4 C5 C6 C7 -174.0(2)
C5 C6 C7 C8 -171.4(3)
C6 C1 C2 C3 -0.7(4)
C6 C1 C10 C9 22.2(4)
C6 C7 C8 O3 -164.3(3)
C6 C7 C8 C9 -40.1(5)
C7 C8 C9 C10 60.5(5)
C7 C8 C9 C11 -166.4(3)
C8 O3 C12 C11 -10.2(4)
C8 O3 C12 O4 108.4(4)
C8 O3 C12 O4' -168.7(11)
C8 C9 C10 C1 -47.2(4)
C8 C9 C11 C12 30.3(4)
C9 C11 C12 O3 -12.1(4)
C9 C11 C12 O4 -131.9(4)
C9 C11 C12 O4' 148.6(10)
C10 C1 C2 C3 -179.4(2)
C10 C1 C6 C5 178.4(2)
C10 C1 C6 C7 -6.8(4)
C10 C9 C11 C12 159.8(3)
C11 C9 C10 C1 -172.5(3)
C11 C12 O4 C13 -171.8(4)
C11 C12 O4' C13' 173.2(17)
C12 O3 C8 C7 160.4(3)
C12 O3 C8 C9 30.5(4)
C12 O4 C13 C14 -177.4(6)
C12 O4' C13' C14' -130.7(19)
C15 O2 C4 C3 175.5(2)
C15 O2 C4 C5 -3.3(4)
C16 O1 C3 C2 0.9(3)
C16 O1 C3 C4 -178.3(2)
